data_7135519
loop_
_publ_author_name
'Deka, Rajesh'
'Bhowmick, Toma'
'Orthaber, Andreas'

_publ_section_title
;
 Expect the unexpected - Li<sup>+</sup> migration governing the
 substitution of 7<i>H</i>-benzo[<i>de</i>]anthracene with main-group
 fragments.
;
_journal_issue 6
_journal_name_full 'Chemical communications (Cambridge, England)'
_journal_page_first 1900
_journal_page_last 1904
_journal_paper_doi 10.1039/d5cc05878c
_journal_volume 62
_journal_year 2026
_chemical_formula_moiety 'C29 H21 O P'
_chemical_formula_sum 'C29 H21 O P'
_chemical_formula_weight 416.43
_space_group_crystal_system monoclinic
_space_group_IT_number 14
_space_group_name_Hall '-P 2ybc'
_space_group_name_H-M_alt 'P 1 21/c 1'
_atom_sites_solution_hydrogens geom
_atom_sites_solution_primary direct
_audit_creation_date 2025-06-17
_audit_creation_method
;
Olex2 1.5
(compiled 2023.08.24 svn.re1ec1418 for OlexSys, GUI svn.r6817)
;
_audit_update_record
;
2025-06-17 deposited with the CCDC.	2025-12-17 downloaded from the CCDC.
;
_cell_angle_alpha 90
_cell_angle_beta 94.7400(18)
_cell_angle_gamma 90
_cell_formula_units_Z 4
_cell_length_a 18.8945(3)
_cell_length_b 5.60435(9)
_cell_length_c 19.3173(4)
_cell_measurement_reflns_used 8542
_cell_measurement_temperature 100.00(10)
_cell_measurement_theta_max 78.7110
_cell_measurement_theta_min 4.5970
_cell_volume 2038.54(6)
_computing_cell_refinement 'CrysAlisPro 1.171.43.144a (Rigaku OD, 2024)'
_computing_data_collection 'CrysAlisPro system (CCD 44.97a 64-bit (release 03-03-2025))'
_computing_data_reduction 'CrysAlisPro 1.171.43.144a (Rigaku OD, 2024)'
_computing_molecular_graphics 'Olex2 1.5 (Dolomanov et al., 2009)'
_computing_publication_material 'Olex2 1.5 (Dolomanov et al., 2009)'
_computing_structure_refinement 'SHELXL 2019/3 (Sheldrick, 2015)'
_computing_structure_solution 'SHELXS  (Sheldrick, 2008)'
_diffrn_ambient_environment N~2~
_diffrn_ambient_temperature 100.00(10)
_diffrn_detector 'Hybrid Pixel Array Detector'
_diffrn_detector_area_resol_mean 10.0000
_diffrn_detector_type HyPix
_diffrn_measured_fraction_theta_full 1.000
_diffrn_measured_fraction_theta_max 0.970
_diffrn_measurement_details
;
List of Runs (angles in degrees, time in seconds):

  # Type    Start    End  Width  t~exp~   \w     \q     \k     \f   Frames
#--------------------------------------------------------------------------
  1  \w   -104.00 -46.00   0.50    2.00    --  -42.46 140.00-176.00  116
  2  \w    -81.00 -56.00   0.50    2.00    --  -42.46 130.00   9.00   50
  3  \w     66.00  91.00   0.50    2.00    --   42.46 140.00-176.00   50
  4  \w     35.00  61.00   0.50    2.00    --   42.46-130.00 -61.00   52
  5  \w     39.00  64.00   0.50    2.00    --   42.46-140.00 124.00   50
  6  \w     69.00  94.00   0.50    2.00    --   42.46 130.00   9.00   50
  7  \w   -148.00-123.00   0.50    8.00    -- -106.00-130.00 -61.00   50
  8  \w   -142.00-117.00   0.50    8.00    -- -106.00-140.00 124.00   50
  9  \w   -104.00 -76.00   0.50    8.00    -- -106.00 140.00-176.00   56
 10  \w    -92.00 -67.00   0.50    8.00    -- -106.00 130.00   9.00   50
 11  \w     47.00  92.00   0.50    8.00    --  117.50-130.00 -61.00   90
 12  \w     94.00 119.00   0.50    8.00    --  117.50 140.00-176.00   50
 13  \w    114.00 140.00   0.50    8.00    --  117.50 130.00   9.00   52
 14  \w    -50.00  35.00   0.50    2.00    --  -42.46  38.00 120.00  170
 15  \w    -41.00  37.00   0.50    2.00    --  -42.46  19.00-150.00  156
 16  \w    -34.00  43.00   0.50    2.00    --   42.46 -38.00 -30.00  154
 17  \w    -56.00 -31.00   0.50    8.00    -- -106.00  45.00-120.00   50
 18  \w    -70.00 -33.00   0.50    8.00    -- -106.00  61.00-120.00   74
 19  \w    -56.00 -31.00   0.50    8.00    -- -106.00  45.00   0.00   50
 20  \w    -69.00 -37.00   0.50    8.00    -- -106.00  61.00-150.00   64
 21  \w    -62.00 -34.00   0.50    8.00    -- -106.00 125.00 120.00   56
 22  \w    -56.00 -31.00   0.50    8.00    -- -106.00  45.00-180.00   50
 23  \w     45.00 178.00   0.50    8.00    --  117.50   0.00 120.00  266
 24  \w    151.00 176.00   0.50    8.00    --  117.50  30.00 -60.00   50
 25  \w     95.00 120.00   0.50    8.00    --  117.50  30.00 -60.00   50
 26  \w     80.00 110.00   0.50    8.00    --  117.50-125.00  60.00   60
 27  \w     56.00  85.00   0.50    8.00    --  117.50 -77.00 -90.00   58
 28  \w    102.00 134.00   0.50    8.00    --  117.50  30.00 -30.00   64
 29  \w    147.00 174.00   0.50    8.00    --  117.50  61.00   0.00   54
 30  \w     51.00  89.00   0.50    8.00    --  117.50 -77.00 -60.00   76
 31  \w    107.00 133.00   0.50    8.00    --  117.50  61.00   0.00   52
 32  \w     47.00  88.00   0.50    8.00    --  117.50 -77.00-180.00   82
 33  \w     49.00  80.00   0.50    8.00    --  117.50 -77.00  90.00   62
 34  \w     53.00  96.00   0.50    8.00    --  117.50 -95.00 -90.00   86
 35  \w    141.00 176.00   0.50    8.00    --  117.50  30.00 -30.00   70
;
_diffrn_measurement_device 'four-circle diffractometer'
_diffrn_measurement_device_type 'XtaLAB Synergy, Single source at home/near, HyPix'
_diffrn_measurement_method '\w scans'
_diffrn_orient_matrix_type 'CrysAlisPro convention (1999,Acta A55,543-557)'
_diffrn_orient_matrix_UB_11 0.0418797000
_diffrn_orient_matrix_UB_12 -0.0086623000
_diffrn_orient_matrix_UB_13 0.0718468000
_diffrn_orient_matrix_UB_21 0.0690072000
_diffrn_orient_matrix_UB_22 -0.0469690000
_diffrn_orient_matrix_UB_23 -0.0350043000
_diffrn_orient_matrix_UB_31 0.0133501000
_diffrn_orient_matrix_UB_32 0.2707612000
_diffrn_orient_matrix_UB_33 -0.0037391000
_diffrn_radiation_monochromator mirror
_diffrn_radiation_probe x-ray
_diffrn_radiation_type 'Cu K\a'
_diffrn_radiation_wavelength 1.54184
_diffrn_reflns_av_R_equivalents 0.0205
_diffrn_reflns_av_unetI/netI 0.0223
_diffrn_reflns_Laue_measured_fraction_full 1.000
_diffrn_reflns_Laue_measured_fraction_max 0.970
_diffrn_reflns_limit_h_max 24
_diffrn_reflns_limit_h_min -23
_diffrn_reflns_limit_k_max 6
_diffrn_reflns_limit_k_min -4
_diffrn_reflns_limit_l_max 23
_diffrn_reflns_limit_l_min -24
_diffrn_reflns_number 14072
_diffrn_reflns_point_group_measured_fraction_full 1.000
_diffrn_reflns_point_group_measured_fraction_max 0.970
_diffrn_reflns_theta_full 67.684
_diffrn_reflns_theta_max 79.304
_diffrn_reflns_theta_min 2.346
_diffrn_source 'micro-focus sealed X-ray tube'
_diffrn_source_type 'PhotonJet (Cu) X-ray Source'
_exptl_absorpt_coefficient_mu 1.335
_exptl_absorpt_correction_T_max 1.000
_exptl_absorpt_correction_T_min 0.825
_exptl_absorpt_correction_type gaussian
_exptl_absorpt_process_details
;
CrysAlisPro 1.171.43.144a (Rigaku Oxford Diffraction, 2024)
Numerical absorption correction based on gaussian integration over
a multifaceted crystal model
Empirical absorption correction using spherical harmonics,
implemented in SCALE3 ABSPACK scaling algorithm.
;
_exptl_crystal_colour 'clear red'
_exptl_crystal_colour_lustre clear
_exptl_crystal_colour_primary red
_exptl_crystal_density_diffrn 1.357
_exptl_crystal_description plate
_exptl_crystal_F_000 872
_exptl_crystal_size_max 0.205
_exptl_crystal_size_mid 0.105
_exptl_crystal_size_min 0.031
_refine_diff_density_max 0.277
_refine_diff_density_min -0.368
_refine_diff_density_rms 0.043
_refine_ls_extinction_method none
_refine_ls_goodness_of_fit_ref 1.040
_refine_ls_hydrogen_treatment constr
_refine_ls_matrix_type full
_refine_ls_number_parameters 339
_refine_ls_number_reflns 4287
_refine_ls_number_restraints 11
_refine_ls_restrained_S_all 1.041
_refine_ls_R_factor_all 0.0474
_refine_ls_R_factor_gt 0.0444
_refine_ls_shift/su_max 0.001
_refine_ls_shift/su_mean 0.000
_refine_ls_structure_factor_coef Fsqd
_refine_ls_weighting_details 'w=1/[\s^2^(Fo^2^)+(0.0616P)^2^+0.9117P] where P=(Fo^2^+2Fc^2^)/3'
_refine_ls_weighting_scheme calc
_refine_ls_wR_factor_gt 0.1194
_refine_ls_wR_factor_ref 0.1217
_reflns_Friedel_coverage 0.000
_reflns_number_gt 3945
_reflns_number_total 4287
_reflns_threshold_expression 'I > 2\s(I)'
_cod_data_source_file d5cc05878c2.cif
_cod_data_source_block ao-rd-benzpo_auto
_cod_original_cell_volume 2038.55(6)
_cod_database_code 7135519
_shelx_shelxl_version_number 2019/3
_chemical_oxdiff_formula 'C29  H21  O1  P1  '
_shelx_space_group_comment
;
The symmetry employed for this shelxl refinement is uniquely defined
by the following loop, which should always be used as a source of
symmetry information in preference to the above space-group names.
They are only intended as comments.
;
_diffrn_oxdiff_digest_od_ed
;

;
_olex2_refinement_description
;
1. Restrained distances
 C24-C25A \\sim C24-C25B
 with sigma of 0.02
 C16-C1 \\sim C16-C1B
 with sigma of 0.02
 C1-C2 \\sim C1B-C2
 with sigma of 0.02
 C1-C2B \\sim C1B-C2B
 with sigma of 0.02
 C24-C29A \\sim C24-C29B
 with sigma of 0.02
 C27-C26A \\sim C27-C26B
 with sigma of 0.02
 C27-C28A \\sim C27-C28B
 with sigma of 0.02
 C26A-C25A \\sim C26B-C25B
 with sigma of 0.02
 C28A-C29A \\sim C28B-C29B
 with sigma of 0.02
 C24-C26A \\sim C24-C26B
 with sigma of 0.04
 C24-C28A \\sim C24-C28B
 with sigma of 0.04
 C27-C25A \\sim C27-C25B
 with sigma of 0.04
 C27-C29A \\sim C27-C29B
 with sigma of 0.04
2. Uiso/Uaniso restraints and constraints
Uanis(C1) = Uanis(C1B)
3. Others
 Sof(H12)=Sof(C1B)=Sof(H1B)=Sof(C3B)=Sof(H3B)=Sof(C2B)=Sof(H2B)=1-FVAR(1)
 Sof(C1)=Sof(H1)=Sof(C2)=Sof(H2)=Sof(C3)=Sof(H3)=Sof(H11)=FVAR(1)
 Sof(H27A)=Sof(C26B)=Sof(H26B)=Sof(C29B)=Sof(H29B)=Sof(C25B)=Sof(H25B)=
 Sof(C28B)=Sof(H28B)=1-FVAR(2)
 Sof(H27)=Sof(C26A)=Sof(H26A)=Sof(C28A)=Sof(H28A)=Sof(C25A)=Sof(H25A)=
 Sof(C29A)=Sof(H29A)=FVAR(2)
4.a Ternary CH refined with riding coordinates:
 C7(H7)
4.b Aromatic/amide H refined with riding coordinates:
 C21(H21), C20(H20), C27(H27), C27(H27A), C23(H23), C19(H19), C8(H8), C5(H5),
 C22(H22), C6(H6), C9(H9), C26A(H26A), C28A(H28A), C25A(H25A), C4(H4), C10(H10),
  C29A(H29A), C1(H1), C2(H2), C3(H3), C12(H12), C26B(H26B), C29B(H29B),
 C25B(H25B), C28B(H28B), C1B(H1B), C11(H11), C3B(H3B), C2B(H2B)
;
_olex2_exptl_crystal_mounting_method 'Mitigen and Fomblin'
_olex2_submission_special_instructions 'No special instructions were received'
_oxdiff_exptl_absorpt_empirical_details
;
Empirical correction (ABSPACK) includes:
- Absorption correction using spherical harmonics
- Frame scaling
;
_oxdiff_exptl_absorpt_empirical_full_max 1.629
_oxdiff_exptl_absorpt_empirical_full_min 0.797

loop_
_space_group_symop_operation_xyz
'x, y, z'
'-x, y+1/2, -z+1/2'
'-x, -y, -z'
'x, -y-1/2, z-1/2'

loop_
_atom_site_label
_atom_site_type_symbol
_atom_site_fract_x
_atom_site_fract_y
_atom_site_fract_z
_atom_site_U_iso_or_equiv
_atom_site_adp_type
_atom_site_occupancy
_atom_site_site_symmetry_order
_atom_site_calc_flag
_atom_site_refinement_flags_posn
_atom_site_refinement_flags_adp
_atom_site_refinement_flags_occupancy
_atom_site_disorder_assembly
_atom_site_disorder_group
P2 P 0.19476(2) 0.59054(7) 0.29895(2) 0.03380(13) Uani 1 1 d . . . . .
C7 C 0.27307(8) 0.4012(3) 0.28616(10) 0.0403(4) Uani 1 1 d . . . . .
H7 H 0.260285 0.229183 0.290843 0.048 Uiso 1 1 calc R U . . .
O2 O 0.20919(6) 0.8507(2) 0.29208(7) 0.0410(3) Uani 1 1 d . . . . .
C18 C 0.12506(7) 0.4935(3) 0.23481(8) 0.0336(3) Uani 1 1 d . . . . .
C21 C 0.01494(9) 0.3837(3) 0.13515(9) 0.0432(4) Uani 1 1 d . . . . .
H21 H -0.023196 0.347572 0.101628 0.052 Uiso 1 1 calc R U . . .
C24 C 0.16799(8) 0.5244(3) 0.38480(8) 0.0356(3) Uani 1 1 d D . . . .
C13 C 0.33014(8) 0.4675(3) 0.34159(10) 0.0461(4) Uani 1 1 d . . . . .
C14 C 0.29350(9) 0.4490(3) 0.21390(10) 0.0461(4) Uani 1 1 d . . . . .
C20 C 0.03526(9) 0.2235(3) 0.18603(10) 0.0478(4) Uani 1 1 d . . . . .
H20 H 0.010914 0.075673 0.188079 0.057 Uiso 1 1 calc R U . . .
C27 C 0.12945(10) 0.4565(4) 0.51937(10) 0.0500(4) Uani 1 1 d D . . . .
H27 H 0.117290 0.433563 0.565654 0.060 Uiso 0.548(11) 1 calc R U P A 3
H27A H 0.115084 0.436436 0.564995 0.060 Uiso 0.452(11) 1 calc R U P A 4
C23 C 0.10440(13) 0.6514(4) 0.18263(11) 0.0603(6) Uani 1 1 d . . . . .
H23 H 0.127859 0.800906 0.180635 0.072 Uiso 1 1 calc R U . . .
C19 C 0.09120(10) 0.2745(3) 0.23485(10) 0.0478(4) Uani 1 1 d . . . . .
H19 H 0.106411 0.158151 0.268622 0.057 Uiso 1 1 calc R U . . .
C8 C 0.26586(11) 0.3104(4) 0.15875(12) 0.0623(6) Uani 1 1 d . . . . .
H8 H 0.235799 0.179241 0.166880 0.075 Uiso 1 1 calc R U . . .
C5 C 0.38552(12) 0.4280(6) 0.45781(14) 0.0827(8) Uani 1 1 d . . . . .
H5 H 0.390166 0.344929 0.500808 0.099 Uiso 1 1 calc R U . . .
C22 C 0.04966(14) 0.5957(4) 0.13271(12) 0.0674(6) Uani 1 1 d . . . . .
H22 H 0.036430 0.706389 0.096687 0.081 Uiso 1 1 calc R U . . .
C6 C 0.33622(11) 0.3516(4) 0.40444(13) 0.0638(6) Uani 1 1 d . . . . .
H6 H 0.306658 0.218394 0.411724 0.077 Uiso 1 1 calc R U . . .
C9 C 0.28204(14) 0.3629(6) 0.09164(14) 0.0838(8) Uani 1 1 d . . . . .
H9 H 0.263802 0.265803 0.053999 0.101 Uiso 1 1 calc R U . . .
C26A C 0.1477(4) 0.6809(9) 0.4960(3) 0.0574(13) Uani 0.548(11) 1 d D . P A 3
H26A H 0.146229 0.813789 0.526408 0.069 Uiso 0.548(11) 1 calc R U P A 3
C28A C 0.1295(4) 0.2658(10) 0.4729(2) 0.0477(12) Uani 0.548(11) 1 d D . P A 3
H28A H 0.114567 0.112600 0.486954 0.057 Uiso 0.548(11) 1 calc R U P A 3
C25A C 0.1679(4) 0.7151(9) 0.4296(3) 0.0489(11) Uani 0.548(11) 1 d D . P A 3
H25A H 0.181639 0.869008 0.415034 0.059 Uiso 0.548(11) 1 calc R U P A 3
C4 C 0.42704(12) 0.6229(6) 0.44780(14) 0.0805(8) Uani 1 1 d . . . . .
H4 H 0.459279 0.677100 0.484818 0.097 Uiso 1 1 calc R U . . .
C10 C 0.32437(14) 0.5551(6) 0.07960(13) 0.0820(8) Uani 1 1 d . . . . .
H10 H 0.334153 0.592582 0.033386 0.098 Uiso 1 1 calc R U . . .
C29A C 0.1510(4) 0.2967(8) 0.40654(19) 0.0434(12) Uani 0.548(11) 1 d D . P A 3
H29A H 0.154044 0.163940 0.376358 0.052 Uiso 0.548(11) 1 calc R U P A 3
C1 C 0.4151(11) 0.973(3) 0.2560(10) 0.0523(19) Uani 0.698(4) 1 d D . P B 1
H1 H 0.412076 1.052772 0.212468 0.063 Uiso 0.698(4) 1 calc R U P B 1
C2 C 0.45719(14) 1.0638(5) 0.3067(2) 0.0619(10) Uani 0.698(4) 1 d . . P B 1
H2 H 0.482935 1.206174 0.299685 0.074 Uiso 0.698(4) 1 calc R U P B 1
C3 C 0.46347(14) 0.9525(7) 0.3691(2) 0.0683(10) Uani 0.698(4) 1 d . . P B 1
H3 H 0.496133 1.015174 0.404531 0.082 Uiso 0.698(4) 1 calc R U P B 1
C12 C 0.42313(10) 0.7441(4) 0.38447(14) 0.0640(6) Uani 1 1 d . . . . .
H12 H 0.452160 0.879825 0.378539 0.077 Uiso 0.302(4) 1 calc R U P B 2
C17 C 0.37533(8) 0.6624(3) 0.32908(11) 0.0488(4) Uani 1 1 d . . . . .
C26B C 0.1810(4) 0.6264(11) 0.5078(3) 0.0511(15) Uani 0.452(11) 1 d D . P A 4
H26B H 0.203858 0.714631 0.545223 0.061 Uiso 0.452(11) 1 calc R U P A 4
C29B C 0.1173(4) 0.3555(9) 0.4008(2) 0.0376(12) Uani 0.452(11) 1 d D . P A 4
H29B H 0.094297 0.261884 0.364560 0.045 Uiso 0.452(11) 1 calc R U P A 4
C25B C 0.1979(4) 0.6631(11) 0.4404(3) 0.0452(14) Uani 0.452(11) 1 d D . P A 4
H25B H 0.230669 0.785538 0.431383 0.054 Uiso 0.452(11) 1 calc R U P A 4
C28B C 0.0999(4) 0.3222(11) 0.4684(3) 0.0428(12) Uani 0.452(11) 1 d D . P A 4
H28B H 0.066661 0.202298 0.478234 0.051 Uiso 0.452(11) 1 calc R U P A 4
C1B C 0.412(3) 0.973(6) 0.246(3) 0.0523(19) Uani 0.302(4) 1 d D . P B 2
H1B H 0.430135 1.063193 0.285297 0.063 Uiso 0.302(4) 1 calc R U P B 2
C16 C 0.37499(8) 0.7691(3) 0.26143(11) 0.0461(4) Uani 1 1 d D . . . .
C15 C 0.33909(9) 0.6413(3) 0.20242(11) 0.0493(4) Uani 1 1 d . . . . .
C11 C 0.35295(12) 0.6948(5) 0.13397(13) 0.0660(6) Uani 1 1 d . . . . .
H11 H 0.382083 0.827465 0.124872 0.079 Uiso 0.698(4) 1 calc R U P B 1
C3B C 0.3991(4) 0.9221(17) 0.1365(5) 0.074(3) Uani 0.302(4) 1 d . . P B 2
H3B H 0.411893 0.978391 0.092850 0.088 Uiso 0.302(4) 1 calc R U P B 2
C2B C 0.4238(4) 1.0520(14) 0.1920(5) 0.067(2) Uani 0.302(4) 1 d . . P B 2
H2B H 0.449096 1.197025 0.187674 0.081 Uiso 0.302(4) 1 calc R U P B 2

loop_
_atom_site_aniso_label
_atom_site_aniso_U_11
_atom_site_aniso_U_22
_atom_site_aniso_U_33
_atom_site_aniso_U_23
_atom_site_aniso_U_13
_atom_site_aniso_U_12
P2 0.0262(2) 0.0249(2) 0.0504(2) 0.00130(15) 0.00443(15) -0.00047(13)
C7 0.0307(7) 0.0272(7) 0.0640(10) 0.0019(7) 0.0104(7) 0.0016(6)
O2 0.0324(5) 0.0268(5) 0.0642(7) 0.0023(5) 0.0057(5) -0.0012(4)
C18 0.0271(7) 0.0298(7) 0.0446(8) 0.0011(6) 0.0073(6) 0.0014(6)
C21 0.0408(9) 0.0444(9) 0.0437(8) -0.0035(7) -0.0008(7) 0.0034(7)
C24 0.0280(7) 0.0305(7) 0.0480(8) -0.0019(6) 0.0015(6) 0.0011(6)
C13 0.0283(7) 0.0412(9) 0.0689(11) 0.0059(8) 0.0059(7) 0.0065(7)
C14 0.0340(8) 0.0390(9) 0.0669(11) -0.0059(8) 0.0138(7) 0.0017(7)
C20 0.0404(9) 0.0451(10) 0.0568(10) 0.0065(8) -0.0029(7) -0.0116(7)
C27 0.0518(10) 0.0510(10) 0.0479(9) -0.0049(8) 0.0079(8) -0.0022(8)
C23 0.0766(14) 0.0414(10) 0.0600(11) 0.0154(9) -0.0125(10) -0.0206(10)
C19 0.0453(9) 0.0389(9) 0.0569(10) 0.0131(8) -0.0085(8) -0.0093(7)
C8 0.0455(10) 0.0666(13) 0.0774(14) -0.0201(11) 0.0210(10) -0.0088(10)
C5 0.0432(11) 0.123(2) 0.0799(16) 0.0234(16) -0.0036(11) 0.0120(14)
C22 0.0907(17) 0.0494(12) 0.0577(12) 0.0183(9) -0.0209(11) -0.0134(11)
C6 0.0367(9) 0.0722(14) 0.0824(14) 0.0209(12) 0.0050(9) 0.0106(9)
C9 0.0605(14) 0.122(2) 0.0717(15) -0.0280(16) 0.0202(12) -0.0139(15)
C26A 0.064(3) 0.049(2) 0.059(3) -0.0173(19) 0.005(2) 0.004(2)
C28A 0.050(3) 0.045(2) 0.047(2) -0.0009(17) 0.002(2) -0.013(2)
C25A 0.044(3) 0.036(2) 0.066(3) -0.0064(17) 0.006(2) -0.0012(19)
C4 0.0422(11) 0.118(2) 0.0794(16) -0.0119(16) -0.0090(11) 0.0065(13)
C10 0.0604(14) 0.125(2) 0.0630(13) 0.0028(15) 0.0196(11) -0.0041(15)
C29A 0.048(3) 0.0341(19) 0.0477(18) -0.0043(14) 0.0019(17) -0.0076(19)
C1 0.034(2) 0.0396(9) 0.086(6) -0.002(2) 0.018(3) -0.0012(10)
C2 0.0309(13) 0.0463(16) 0.110(3) -0.0203(16) 0.0181(14) -0.0113(11)
C3 0.0304(13) 0.077(2) 0.097(3) -0.033(2) 0.0018(14) -0.0118(13)
C12 0.0317(9) 0.0695(14) 0.0906(16) -0.0167(12) 0.0028(9) 0.0001(9)
C17 0.0249(7) 0.0428(9) 0.0789(13) -0.0047(9) 0.0060(7) 0.0046(7)
C26B 0.061(4) 0.045(3) 0.045(2) -0.006(2) -0.007(2) -0.007(3)
C29B 0.035(3) 0.032(2) 0.045(2) -0.0022(16) -0.0006(17) -0.0014(19)
C25B 0.045(3) 0.037(3) 0.052(2) -0.0022(19) -0.001(2) -0.010(2)
C28B 0.041(3) 0.040(3) 0.047(2) 0.0032(18) 0.003(2) -0.001(2)
C1B 0.034(2) 0.0396(9) 0.086(6) -0.002(2) 0.018(3) -0.0012(10)
C16 0.0260(7) 0.0353(8) 0.0787(12) -0.0002(8) 0.0145(7) 0.0020(6)
C15 0.0366(8) 0.0407(9) 0.0730(12) 0.0037(8) 0.0180(8) 0.0038(7)
C11 0.0481(11) 0.0725(14) 0.0804(15) 0.0204(12) 0.0238(10) 0.0036(10)
C3B 0.062(5) 0.089(6) 0.074(5) 0.030(4) 0.031(4) 0.005(4)
C2B 0.063(4) 0.048(4) 0.097(6) 0.007(4) 0.038(4) -0.008(3)

loop_
_atom_type_symbol
_atom_type_description
_atom_type_scat_dispersion_real
_atom_type_scat_dispersion_imag
_atom_type_scat_source
C C 0.0181 0.0091 'International Tables Vol C Tables 4.2.6.8 and 6.1.1.4'
H H 0.0000 0.0000 'International Tables Vol C Tables 4.2.6.8 and 6.1.1.4'
O O 0.0492 0.0322 'International Tables Vol C Tables 4.2.6.8 and 6.1.1.4'
P P 0.2955 0.4335 'International Tables Vol C Tables 4.2.6.8 and 6.1.1.4'

loop_
_exptl_crystal_face_index_h
_exptl_crystal_face_index_k
_exptl_crystal_face_index_l
_exptl_crystal_face_perp_dist
-1 1 0 0.0871
2 1 -1 0.0750
-1 1 1 0.0793
1 1 -1 0.0788
0 0 -1 0.0221
0 0 1 0.0085
1 2 0 0.0817
-1 0 0 0.0560
1 0 0 0.0492
-1 0 -1 0.0349
2 -1 -2 0.0950
-2 -2 -1 0.1091

loop_
_geom_angle_atom_site_label_1
_geom_angle_atom_site_label_2
_geom_angle_atom_site_label_3
_geom_angle
_geom_angle_site_symmetry_1
_geom_angle_site_symmetry_3
_geom_angle_publ_flag
O2 P2 C7 113.19(7) . . ?
O2 P2 C18 111.08(7) . . ?
O2 P2 C24 110.40(7) . . ?
C18 P2 C7 106.23(7) . . ?
C24 P2 C7 106.93(7) . . ?
C24 P2 C18 108.77(7) . . ?
P2 C7 H7 109.8 . . ?
C13 C7 P2 107.30(11) . . ?
C13 C7 H7 109.8 . . ?
C13 C7 C14 113.18(14) . . ?
C14 C7 P2 106.92(11) . . ?
C14 C7 H7 109.8 . . ?
C23 C18 P2 117.01(13) . . ?
C23 C18 C19 117.94(16) . . ?
C19 C18 P2 125.06(12) . . ?
C20 C21 H21 120.2 . . ?
C22 C21 H21 120.2 . . ?
C22 C21 C20 119.52(17) . . ?
C25A C24 P2 115.6(2) . . ?
C25A C24 C29A 120.7(3) . . ?
C29A C24 P2 123.6(2) . . ?
C29B C24 P2 126.0(2) . . ?
C29B C24 C25B 116.4(3) . . ?
C25B C24 P2 117.5(2) . . ?
C6 C13 C7 121.06(17) . . ?
C6 C13 C17 120.45(19) . . ?
C17 C13 C7 118.39(17) . . ?
C8 C14 C7 120.32(17) . . ?
C8 C14 C15 120.31(19) . . ?
C15 C14 C7 119.33(17) . . ?
C21 C20 H20 119.7 . . ?
C21 C20 C19 120.53(17) . . ?
C19 C20 H20 119.7 . . ?
C26A C27 H27 120.9 . . ?
C26A C27 C28A 118.1(3) . . ?
C28A C27 H27 120.9 . . ?
C26B C27 H27A 119.2 . . ?
C28B C27 H27A 119.2 . . ?
C28B C27 C26B 121.7(3) . . ?
C18 C23 H23 119.5 . . ?
C18 C23 C22 120.96(18) . . ?
C22 C23 H23 119.5 . . ?
C18 C19 C20 120.58(16) . . ?
C18 C19 H19 119.7 . . ?
C20 C19 H19 119.7 . . ?
C14 C8 H8 120.0 . . ?
C14 C8 C9 120.1(2) . . ?
C9 C8 H8 120.0 . . ?
C6 C5 H5 120.2 . . ?
C4 C5 H5 120.2 . . ?
C4 C5 C6 119.7(2) . . ?
C21 C22 C23 120.37(18) . . ?
C21 C22 H22 119.8 . . ?
C23 C22 H22 119.8 . . ?
C13 C6 C5 120.6(2) . . ?
C13 C6 H6 119.7 . . ?
C5 C6 H6 119.7 . . ?
C8 C9 H9 120.0 . . ?
C10 C9 C8 120.1(2) . . ?
C10 C9 H9 120.0 . . ?
C27 C26A H26A 119.3 . . ?
C25A C26A C27 121.5(4) . . ?
C25A C26A H26A 119.3 . . ?
C27 C28A H28A 119.5 . . ?
C29A C28A C27 120.9(4) . . ?
C29A C28A H28A 119.5 . . ?
C24 C25A C26A 119.4(4) . . ?
C24 C25A H25A 120.3 . . ?
C26A C25A H25A 120.3 . . ?
C5 C4 H4 119.2 . . ?
C5 C4 C12 121.5(2) . . ?
C12 C4 H4 119.2 . . ?
C9 C10 H10 119.6 . . ?
C9 C10 C11 120.8(2) . . ?
C11 C10 H10 119.6 . . ?
C24 C29A H29A 120.4 . . ?
C28A C29A C24 119.1(3) . . ?
C28A C29A H29A 120.4 . . ?
C2 C1 H1 117.7 . . ?
C2 C1 C16 124.6(13) . . ?
C16 C1 H1 117.7 . . ?
C1 C2 H2 120.4 . . ?
C1 C2 C3 119.3(5) . . ?
C3 C2 H2 120.4 . . ?
C2 C3 H3 118.4 . . ?
C2 C3 C12 123.3(3) . . ?
C12 C3 H3 118.4 . . ?
C4 C12 C3 125.8(3) . . ?
C4 C12 H12 120.4 . . ?
C4 C12 C17 119.2(2) . . ?
C17 C12 C3 115.0(3) . . ?
C17 C12 H12 120.4 . . ?
C13 C17 C16 121.18(17) . . ?
C12 C17 C13 118.4(2) . . ?
C12 C17 C16 120.42(18) . . ?
C27 C26B H26B 120.9 . . ?
C25B C26B C27 118.2(4) . . ?
C25B C26B H26B 120.9 . . ?
C24 C29B H29B 119.4 . . ?
C28B C29B C24 121.2(4) . . ?
C28B C29B H29B 119.4 . . ?
C24 C25B H25B 119.1 . . ?
C26B C25B C24 121.9(4) . . ?
C26B C25B H25B 119.1 . . ?
C27 C28B C29B 120.4(4) . . ?
C27 C28B H28B 119.8 . . ?
C29B C28B H28B 119.8 . . ?
C16 C1B H1B 115.2 . . ?
C2B C1B H1B 115.2 . . ?
C2B C1B C16 130(4) . . ?
C1 C16 C17 116.9(8) . . ?
C1 C16 C15 124.6(8) . . ?
C17 C16 C15 118.12(16) . . ?
C1B C16 C17 125(2) . . ?
C1B C16 C15 117(2) . . ?
C14 C15 C16 120.10(18) . . ?
C11 C15 C14 118.5(2) . . ?
C11 C15 C16 121.28(18) . . ?
C10 C11 C15 120.2(2) . . ?
C10 C11 H11 119.9 . . ?
C10 C11 C3B 132.5(4) . . ?
C15 C11 H11 119.9 . . ?
C15 C11 C3B 107.2(4) . . ?
C11 C3B H3B 115.5 . . ?
C2B C3B C11 129.0(6) . . ?
C2B C3B H3B 115.5 . . ?
C1B C2B C3B 115.2(17) . . ?
C1B C2B H2B 122.4 . . ?
C3B C2B H2B 122.4 . . ?

loop_
_geom_bond_atom_site_label_1
_geom_bond_atom_site_label_2
_geom_bond_distance
_geom_bond_site_symmetry_2
_geom_bond_publ_flag
P2 C7 1.8536(16) . ?
P2 O2 1.4913(11) . ?
P2 C18 1.8154(16) . ?
P2 C24 1.8117(17) . ?
C7 H7 1.0000 . ?
C7 C13 1.502(2) . ?
C7 C14 1.503(3) . ?
C18 C23 1.373(2) . ?
C18 C19 1.384(2) . ?
C21 H21 0.9500 . ?
C21 C20 1.363(3) . ?
C21 C22 1.360(3) . ?
C24 C25A 1.376(4) . ?
C24 C29A 1.389(4) . ?
C24 C29B 1.399(5) . ?
C24 C25B 1.406(5) . ?
C13 C6 1.373(3) . ?
C13 C17 1.419(3) . ?
C14 C8 1.385(3) . ?
C14 C15 1.409(3) . ?
C20 H20 0.9500 . ?
C20 C19 1.387(2) . ?
C27 H27 0.9500 . ?
C27 H27A 0.9500 . ?
C27 C26A 1.389(5) . ?
C27 C28A 1.396(5) . ?
C27 C26B 1.393(6) . ?
C27 C28B 1.326(6) . ?
C23 H23 0.9500 . ?
C23 C22 1.390(3) . ?
C19 H19 0.9500 . ?
C8 H8 0.9500 . ?
C8 C9 1.388(3) . ?
C5 H5 0.9500 . ?
C5 C6 1.398(4) . ?
C5 C4 1.368(4) . ?
C22 H22 0.9500 . ?
C6 H6 0.9500 . ?
C9 H9 0.9500 . ?
C9 C10 1.373(4) . ?
C26A H26A 0.9500 . ?
C26A C25A 1.382(6) . ?
C28A H28A 0.9500 . ?
C28A C29A 1.388(5) . ?
C25A H25A 0.9500 . ?
C4 H4 0.9500 . ?
C4 C12 1.396(4) . ?
C10 H10 0.9500 . ?
C10 C11 1.384(4) . ?
C29A H29A 0.9500 . ?
C1 H1 0.9500 . ?
C1 C2 1.313(18) . ?
C1 C16 1.379(7) . ?
C2 H2 0.9500 . ?
C2 C3 1.354(5) . ?
C3 H3 0.9500 . ?
C3 C12 1.439(4) . ?
C12 H12 0.9500 . ?
C12 C17 1.418(3) . ?
C17 C16 1.437(3) . ?
C26B H26B 0.9500 . ?
C26B C25B 1.381(7) . ?
C29B H29B 0.9500 . ?
C29B C28B 1.385(6) . ?
C25B H25B 0.9500 . ?
C28B H28B 0.9500 . ?
C1B H1B 0.9500 . ?
C1B C16 1.384(15) . ?
C1B C2B 1.17(4) . ?
C16 C15 1.464(3) . ?
C15 C11 1.401(3) . ?
C11 H11 0.9500 . ?
C11 C3B 1.542(9) . ?
C3B H3B 0.9500 . ?
C3B C2B 1.347(13) . ?
C2B H2B 0.9500 . ?

loop_
_geom_torsion_atom_site_label_1
_geom_torsion_atom_site_label_2
_geom_torsion_atom_site_label_3
_geom_torsion_atom_site_label_4
_geom_torsion
_geom_torsion_site_symmetry_1
_geom_torsion_site_symmetry_2
_geom_torsion_site_symmetry_3
_geom_torsion_site_symmetry_4
_geom_torsion_publ_flag
P2 C7 C13 C6 90.61(19) . . . . ?
P2 C7 C13 C17 -85.84(17) . . . . ?
P2 C7 C14 C8 -91.54(19) . . . . ?
P2 C7 C14 C15 86.27(17) . . . . ?
P2 C18 C23 C22 -177.6(2) . . . . ?
P2 C18 C19 C20 175.70(15) . . . . ?
P2 C24 C25A C26A 179.5(4) . . . . ?
P2 C24 C29A C28A -178.5(3) . . . . ?
P2 C24 C29B C28B -178.9(3) . . . . ?
P2 C24 C25B C26B -179.9(4) . . . . ?
C7 P2 C18 C23 -112.37(16) . . . . ?
C7 P2 C18 C19 68.04(16) . . . . ?
C7 P2 C24 C25A 121.1(4) . . . . ?
C7 P2 C24 C29A -56.5(4) . . . . ?
C7 P2 C24 C29B -92.9(4) . . . . ?
C7 P2 C24 C25B 90.6(4) . . . . ?
C7 C13 C6 C5 -174.5(2) . . . . ?
C7 C13 C17 C12 172.12(16) . . . . ?
C7 C13 C17 C16 -10.3(2) . . . . ?
C7 C14 C8 C9 176.7(2) . . . . ?
C7 C14 C15 C16 9.6(2) . . . . ?
C7 C14 C15 C11 -174.94(17) . . . . ?
O2 P2 C7 C13 61.32(14) . . . . ?
O2 P2 C7 C14 -60.39(13) . . . . ?
O2 P2 C18 C23 11.12(17) . . . . ?
O2 P2 C18 C19 -168.46(14) . . . . ?
O2 P2 C24 C25A -2.5(4) . . . . ?
O2 P2 C24 C29A 180.0(4) . . . . ?
O2 P2 C24 C29B 143.5(4) . . . . ?
O2 P2 C24 C25B -32.9(4) . . . . ?
C18 P2 C7 C13 -176.52(11) . . . . ?
C18 P2 C7 C14 61.77(12) . . . . ?
C18 P2 C24 C25A -124.6(4) . . . . ?
C18 P2 C24 C29A 57.8(4) . . . . ?
C18 P2 C24 C29B 21.4(4) . . . . ?
C18 P2 C24 C25B -155.0(4) . . . . ?
C18 C23 C22 C21 0.7(4) . . . . ?
C21 C20 C19 C18 3.2(3) . . . . ?
C24 P2 C7 C13 -60.48(13) . . . . ?
C24 P2 C7 C14 177.81(11) . . . . ?
C24 P2 C18 C23 132.83(16) . . . . ?
C24 P2 C18 C19 -46.75(17) . . . . ?
C24 C29B C28B C27 2.4(7) . . . . ?
C13 C7 C14 C8 150.53(18) . . . . ?
C13 C7 C14 C15 -31.7(2) . . . . ?
C13 C17 C16 C1 173.4(12) . . . . ?
C13 C17 C16 C1B 173(3) . . . . ?
C13 C17 C16 C15 -13.3(2) . . . . ?
C14 C7 C13 C6 -151.68(18) . . . . ?
C14 C7 C13 C17 31.9(2) . . . . ?
C14 C8 C9 C10 -1.2(4) . . . . ?
C14 C15 C11 C10 -2.4(3) . . . . ?
C14 C15 C11 C3B 175.7(4) . . . . ?
C20 C21 C22 C23 -1.5(4) . . . . ?
C27 C26A C25A C24 2.0(7) . . . . ?
C27 C28A C29A C24 -4.4(6) . . . . ?
C27 C26B C25B C24 -4.1(8) . . . . ?
C23 C18 C19 C20 -3.9(3) . . . . ?
C19 C18 C23 C22 2.0(3) . . . . ?
C8 C14 C15 C16 -172.57(17) . . . . ?
C8 C14 C15 C11 2.9(3) . . . . ?
C8 C9 C10 C11 1.7(4) . . . . ?
C5 C4 C12 C3 178.9(3) . . . . ?
C5 C4 C12 C17 -0.4(4) . . . . ?
C22 C21 C20 C19 -0.4(3) . . . . ?
C6 C13 C17 C12 -4.4(3) . . . . ?
C6 C13 C17 C16 173.23(17) . . . . ?
C6 C5 C4 C12 -2.1(4) . . . . ?
C9 C10 C11 C15 0.1(4) . . . . ?
C9 C10 C11 C3B -177.4(5) . . . . ?
C26A C27 C28A C29A 3.6(6) . . . . ?
C28A C27 C26A C25A -2.3(6) . . . . ?
C25A C24 C29A C28A 4.0(6) . . . . ?
C4 C5 C6 C13 1.4(4) . . . . ?
C4 C12 C17 C13 3.6(3) . . . . ?
C4 C12 C17 C16 -174.02(19) . . . . ?
C10 C11 C3B C2B 178.4(7) . . . . ?
C29A C24 C25A C26A -2.8(6) . . . . ?
C1 C2 C3 C12 -3.5(13) . . . . ?
C1 C16 C15 C14 -173.5(13) . . . . ?
C1 C16 C15 C11 11.2(13) . . . . ?
C2 C1 C16 C17 5(3) . . . . ?
C2 C1 C16 C15 -167.5(14) . . . . ?
C2 C3 C12 C4 -179.6(3) . . . . ?
C2 C3 C12 C17 -0.3(4) . . . . ?
C3 C12 C17 C13 -175.8(2) . . . . ?
C3 C12 C17 C16 6.6(3) . . . . ?
C12 C17 C16 C1 -9.1(12) . . . . ?
C12 C17 C16 C1B -9(3) . . . . ?
C12 C17 C16 C15 164.23(17) . . . . ?
C17 C13 C6 C5 1.9(3) . . . . ?
C17 C16 C15 C14 13.7(2) . . . . ?
C17 C16 C15 C11 -161.63(18) . . . . ?
C26B C27 C28B C29B -3.2(7) . . . . ?
C29B C24 C25B C26B 3.3(7) . . . . ?
C25B C24 C29B C28B -2.4(6) . . . . ?
C28B C27 C26B C25B 3.9(7) . . . . ?
C1B C16 C15 C14 -172(3) . . . . ?
C1B C16 C15 C11 12(3) . . . . ?
C16 C1 C2 C3 1(3) . . . . ?
C16 C1B C2B C3B -1(7) . . . . ?
C16 C15 C11 C10 173.0(2) . . . . ?
C16 C15 C11 C3B -8.9(4) . . . . ?
C15 C14 C8 C9 -1.1(3) . . . . ?
C15 C11 C3B C2B 0.6(10) . . . . ?
C11 C3B C2B C1B 5(3) . . . . ?
C2B C1B C16 C17 167(4) . . . . ?
C2B C1B C16 C15 -7(7) . . . . ?

loop_
_exptl_oxdiff_crystal_face_indexfrac_h
_exptl_oxdiff_crystal_face_indexfrac_k
_exptl_oxdiff_crystal_face_indexfrac_l
_exptl_oxdiff_crystal_face_x
_exptl_oxdiff_crystal_face_y
_exptl_oxdiff_crystal_face_z
-1.0080 1.0014 0.0048 -0.0505 -0.1168 0.2577
1.9992 1.0030 -0.9967 0.0034 0.1257 0.3020
-1.0085 1.0011 1.0058 0.0214 -0.1518 0.2538
0.9969 1.0025 -0.9969 -0.0386 0.0566 0.2885
0.0004 0.0002 -1.0016 -0.0719 0.0351 0.0038
-0.0004 -0.0002 1.0016 0.0719 -0.0351 -0.0038
0.9907 2.0041 0.0091 0.0248 -0.0261 0.5558
-1.0023 -0.0005 -0.0002 -0.0420 -0.0691 -0.0135
1.0023 0.0005 0.0002 0.0420 0.0691 0.0135
-1.0020 -0.0003 -1.0018 -0.1139 -0.0341 -0.0097
2.0112 -1.0005 -2.0072 -0.0513 0.2560 -0.2365
-1.9926 -2.0044 -1.0109 -0.1387 -0.0080 -0.5655
